data_7017054
loop_
_publ_author_name
'Woodruff, Daniel'
'Bodensteiner, Michael'
'Sells, Daniel O.'
'Winpenny, Richard E. P.'
'Layfield, Richard A.'

_publ_section_title
;
 Synthesis and structure of cationic guanidinate-bridged bimetallic
 {Li(7)M} cubes (M = Mn, Co, Zn) with inverse crown counter anions.
;
_journal_issue 41
_journal_name_full 'Dalton transactions (Cambridge, England : 2003)'
_journal_page_first 10918
_journal_page_last 10923
_journal_paper_doi 10.1039/c1dt10999e
_journal_volume 40
_journal_year 2011
_chemical_formula_moiety 'C42 H72 Li7 N18 O Zn, C18 H54 N3 Si6 Zn '
_chemical_formula_sum 'C60 H126 Li7 N21 O Si6 Zn2'
_chemical_formula_weight 1505.68
_chemical_name_systematic
;
?
;
_space_group_IT_number 32
_symmetry_cell_setting orthorhombic
_symmetry_space_group_name_Hall 'P 2 -2ab'
_symmetry_space_group_name_H-M 'P b a 2'
_atom_sites_solution_hydrogens geom
_atom_sites_solution_primary direct
_atom_sites_solution_secondary difmap
_audit_creation_method SHELXL-97
_cell_angle_alpha 90.00
_cell_angle_beta 90.00
_cell_angle_gamma 90.00
_cell_formula_units_Z 4
_cell_length_a 27.7860(13)
_cell_length_b 24.4230(11)
_cell_length_c 12.1310(7)
_cell_measurement_reflns_used 5732
_cell_measurement_temperature 100(2)
_cell_measurement_theta_max 23.8998
_cell_measurement_theta_min 2.8829
_cell_volume 8232.3(7)
_computing_cell_refinement
;
CrysAlisPro, Oxford Diffraction Ltd.,
Version 1.171.33.52 (release 06-11-2009 CrysAlis171 .NET)
(compiled Nov 6 2009,16:24:50)
;
_computing_data_collection
;
CrysAlisPro, Oxford Diffraction Ltd.,
Version 1.171.33.52 (release 06-11-2009 CrysAlis171 .NET)
(compiled Nov 6 2009,16:24:50)
;
_computing_data_reduction
;
CrysAlisPro, Oxford Diffraction Ltd.,
Version 1.171.33.52 (release 06-11-2009 CrysAlis171 .NET)
(compiled Nov 6 2009,16:24:50)
;
_computing_structure_refinement 'SHELXL-97 (Sheldrick, 1997)'
_computing_structure_solution 'SHELXS-97 (Sheldrick, 1990)'
_diffrn_ambient_temperature 100
_diffrn_detector_area_resol_mean 8.3367
_diffrn_measured_fraction_theta_full 0.945
_diffrn_measured_fraction_theta_max 0.945
_diffrn_measurement_device_type 'Xcalibur, Sapphire2, large Be window'
_diffrn_measurement_method '\w scans'
_diffrn_radiation_monochromator graphite
_diffrn_radiation_source 'fine-focus sealed tube'
_diffrn_radiation_type MoK\a
_diffrn_radiation_wavelength 0.71073
_diffrn_reflns_av_R_equivalents 0.1008
_diffrn_reflns_av_sigmaI/netI 0.2480
_diffrn_reflns_limit_h_max 22
_diffrn_reflns_limit_h_min -30
_diffrn_reflns_limit_k_max 27
_diffrn_reflns_limit_k_min -25
_diffrn_reflns_limit_l_max 13
_diffrn_reflns_limit_l_min -12
_diffrn_reflns_number 33772
_diffrn_reflns_theta_full 23.25
_diffrn_reflns_theta_max 23.25
_diffrn_reflns_theta_min 2.89
_exptl_absorpt_coefficient_mu 0.720
_exptl_absorpt_correction_T_max 1.00000
_exptl_absorpt_correction_T_min 0.78454
_exptl_absorpt_process_details
;
CrysAlisPro, Oxford Diffraction Ltd.,
Version 1.171.33.52 (release 06-11-2009 CrysAlis171 .NET)
(compiled Nov 6 2009,16:24:50)
Empirical absorption correction using spherical harmonics,
implemented in SCALE3 ABSPACK scaling algorithm.
;
_exptl_crystal_colour colourless
_exptl_crystal_density_diffrn 1.215
_exptl_crystal_density_method 'not measured'
_exptl_crystal_description block
_exptl_crystal_F_000 3224
_exptl_crystal_size_max 0.1
_exptl_crystal_size_mid 0.1
_exptl_crystal_size_min 0.05
_refine_diff_density_max 0.380
_refine_diff_density_min -0.232
_refine_diff_density_rms 0.049
_refine_ls_abs_structure_details 'Flack H D (1983), Acta Cryst. A39, 876-881'
_refine_ls_abs_structure_Flack 0.013(19)
_refine_ls_extinction_method none
_refine_ls_goodness_of_fit_ref 0.876
_refine_ls_hydrogen_treatment constr
_refine_ls_matrix_type full
_refine_ls_number_parameters 937
_refine_ls_number_reflns 10107
_refine_ls_number_restraints 199
_refine_ls_restrained_S_all 0.877
_refine_ls_R_factor_all 0.1317
_refine_ls_R_factor_gt 0.0481
_refine_ls_shift/su_max 0.002
_refine_ls_shift/su_mean 0.000
_refine_ls_structure_factor_coef Fsqd
_refine_ls_weighting_details 'calc w=1/[\s^2^(Fo^2^)+(0.0485P)^2^+0.0000P] where P=(Fo^2^+2Fc^2^)/3'
_refine_ls_weighting_scheme calc
_refine_ls_wR_factor_gt 0.1150
_refine_ls_wR_factor_ref 0.1268
_reflns_number_gt 4346
_reflns_number_total 10107
_reflns_threshold_expression >2\s(I)
_cod_data_source_file c1dt10999e.txt
_cod_data_source_block oral149
_cod_depositor_comments
;
The following automatic conversions were performed:

'_symmetry_cell_setting' value 'Orthorhombic' changed to
'orthorhombic' according to
/home/saulius/struct/CIF-dictionaries/cif_core.dic dictionary named
'cif_core.dic' version 2.4.1 from 2010-06-29.

Automatic conversion script
Id: cif_fix_values 1715 2011-07-08 13:25:40Z adriana 
;
_cod_database_code 7017054

loop_
_symmetry_equiv_pos_as_xyz
'x, y, z'
'-x, -y, z'
'-x+1/2, y+1/2, z'
'x+1/2, -y+1/2, z'

loop_
_atom_site_label
_atom_site_type_symbol
_atom_site_fract_x
_atom_site_fract_y
_atom_site_fract_z
_atom_site_U_iso_or_equiv
_atom_site_adp_type
_atom_site_occupancy
_atom_site_symmetry_multiplicity
_atom_site_calc_flag
_atom_site_refinement_flags
_atom_site_disorder_assembly
_atom_site_disorder_group
Zn9 Zn 0.50229(3) 0.23201(3) 0.47257(8) 0.0460(2) Uani 1 1 d . . .
Si1 Si 0.47794(7) 0.35823(8) 0.44183(18) 0.0464(7) Uani 1 1 d . . .
Zn1 Zn 0.32702(7) 0.50689(8) 0.09360(17) 0.0216(6) Uani 0.31 1 d P A 1
Zn2 Zn 0.3077(2) 0.5953(2) 0.0383(5) 0.0209(19) Uani 0.05 1 d P A 1
Zn3 Zn 0.23028(8) 0.57647(10) 0.0960(2) 0.0269(8) Uani 0.25 1 d P A 1
Zn4 Zn 0.24890(14) 0.48408(17) 0.1400(3) 0.0181(12) Uani 0.11 1 d PU A 1
Zn5 Zn 0.30882(12) 0.47365(14) -0.0954(3) 0.0205(11) Uani 0.14 1 d P A 1
Zn6 Zn 0.29063(17) 0.5627(2) -0.1416(5) 0.0178(16) Uani 0.07 1 d P A 1
Zn7 Zn 0.2114(3) 0.5468(3) -0.0814(7) 0.014(2) Uani 0.01 1 d PU A 1
Zn8 Zn 0.22998(18) 0.4600(2) -0.0324(6) 0.0260(18) Uani 0.06 1 d P A 1
Li1 Li 0.32702(7) 0.50689(8) 0.09360(17) 0.0216(6) Uani 0.69 1 d P A 2
Li2 Li 0.3077(2) 0.5953(2) 0.0383(5) 0.0209(19) Uani 0.95 1 d P A 2
Li3 Li 0.23028(8) 0.57647(10) 0.0960(2) 0.0269(8) Uani 0.75 1 d P A 2
Li4 Li 0.24890(14) 0.48408(17) 0.1400(3) 0.0181(12) Uani 0.89 1 d PU A 2
Li5 Li 0.30882(12) 0.47365(14) -0.0954(3) 0.0205(11) Uani 0.86 1 d P A 2
Li6 Li 0.29063(17) 0.5627(2) -0.1416(5) 0.0178(16) Uani 0.93 1 d P A 2
Li7 Li 0.2114(3) 0.5468(3) -0.0814(7) 0.014(2) Uani 0.99 1 d PU A 2
Li8 Li 0.22998(18) 0.4600(2) -0.0324(6) 0.0260(18) Uani 0.94 1 d P A 2
C38 C 0.2617(3) 0.3798(3) -0.3406(7) 0.084(3) Uani 1 1 d . . .
H38A H 0.2586 0.3410 -0.3556 0.101 Uiso 1 1 calc R . .
H38B H 0.2940 0.3909 -0.3609 0.101 Uiso 1 1 calc R . .
Si2 Si 0.40359(8) 0.28643(9) 0.5439(2) 0.0521(7) Uani 1 1 d . . .
Si4 Si 0.51162(8) 0.11640(8) 0.5909(2) 0.0533(7) Uani 1 1 d . . .
Si5 Si 0.59059(8) 0.20152(10) 0.3182(3) 0.0789(10) Uani 1 1 d . . .
Si6 Si 0.49399(8) 0.21176(9) 0.21681(19) 0.0538(7) Uani 1 1 d . . .
Si3 Si 0.53544(11) 0.21659(10) 0.7176(2) 0.0879(10) Uani 1 1 d . . .
N19 N 0.53018(17) 0.2143(2) 0.3281(5) 0.0431(19) Uani 1 1 d . E .
N3 N 0.32126(19) 0.3390(2) 0.0988(5) 0.0471(19) Uani 1 1 d . . .
N18 N 0.3050(2) 0.5875(2) 0.3804(5) 0.0434(19) Uani 1 1 d . . .
O1 O 0.26957(15) 0.52546(16) 0.0042(4) 0.0388(15) Uani 1 1 d . . .
C40 C 0.1908(3) 0.4998(3) -0.4406(6) 0.065(3) Uani 1 1 d . A .
H40A H 0.1619 0.4799 -0.4607 0.078 Uiso 1 1 calc R . .
H40B H 0.2083 0.5082 -0.5077 0.078 Uiso 1 1 calc R . .
N6 N 0.43617(18) 0.5621(2) -0.1056(5) 0.0418(19) Uani 1 1 d . . .
N21 N 0.5182(2) 0.1855(2) 0.6017(5) 0.0507(19) Uani 1 1 d . . .
N13 N 0.16381(17) 0.4886(2) -0.0113(5) 0.0505(19) Uani 1 1 d . . .
N5 N 0.37381(19) 0.5633(2) 0.0308(5) 0.0451(19) Uani 1 1 d . . .
N7 N 0.2565(2) 0.4490(2) -0.1933(5) 0.049(2) Uani 1 1 d . . .
N2 N 0.33720(18) 0.4282(2) 0.0353(5) 0.052(2) Uani 1 1 d . . .
C4 C 0.2928(3) 0.3000(3) 0.1589(7) 0.068(3) Uani 1 1 d . A .
H4A H 0.3123 0.2828 0.2153 0.082 Uiso 1 1 calc R . .
H4B H 0.2815 0.2717 0.1091 0.082 Uiso 1 1 calc R . .
C2 C 0.2263(2) 0.3654(3) 0.1274(6) 0.056(3) Uani 1 1 d . A .
H2A H 0.2159 0.3438 0.0646 0.068 Uiso 1 1 calc R . .
H2B H 0.1981 0.3828 0.1592 0.068 Uiso 1 1 calc R . .
N4 N 0.35826(19) 0.5327(2) -0.1466(5) 0.0421(19) Uani 1 1 d . . .
N20 N 0.45931(18) 0.2963(2) 0.4847(5) 0.0460(19) Uani 1 1 d . . .
N9 N 0.2205(2) 0.4660(2) -0.3693(5) 0.046(2) Uani 1 1 d . . .
N15 N 0.1836(2) 0.5205(2) 0.1603(5) 0.054(2) Uani 1 1 d . . .
N17 N 0.3034(2) 0.5176(2) 0.2488(5) 0.047(2) Uani 1 1 d . . .
C41 C 0.1769(3) 0.5530(3) -0.3824(7) 0.080(3) Uani 1 1 d . . .
H41A H 0.1666 0.5799 -0.4363 0.096 Uiso 1 1 calc R A .
H41B H 0.1503 0.5463 -0.3322 0.096 Uiso 1 1 calc R . .
C10 C 0.4113(3) 0.5575(3) -0.2979(7) 0.063(3) Uani 1 1 d . . .
H10A H 0.4232 0.5461 -0.3696 0.076 Uiso 1 1 calc R A .
H10B H 0.3947 0.5921 -0.3065 0.076 Uiso 1 1 calc R . .
N1 N 0.26049(18) 0.4075(2) 0.0909(6) 0.052(2) Uani 1 1 d . . .
N16 N 0.2799(2) 0.6047(2) 0.1992(5) 0.058(2) Uani 1 1 d . . .
N8 N 0.2353(2) 0.5355(2) -0.2400(5) 0.055(2) Uani 1 1 d . . .
C11 C 0.4523(3) 0.5638(3) -0.2199(6) 0.056(3) Uani 1 1 d . A .
H11A H 0.4755 0.5347 -0.2323 0.067 Uiso 1 1 calc R . .
H11B H 0.4683 0.5985 -0.2337 0.067 Uiso 1 1 calc R . .
C56 C 0.4461(2) 0.3848(3) 0.3145(6) 0.050(2) Uani 1 1 d . . .
H56A H 0.4120 0.3831 0.3256 0.075 Uiso 1 1 calc R . .
H56B H 0.4548 0.3627 0.2522 0.075 Uiso 1 1 calc R . .
H56C H 0.4556 0.4221 0.3014 0.075 Uiso 1 1 calc R . .
C47 C 0.6054(3) 0.1270(3) 0.3021(7) 0.080(3) Uani 1 1 d U E .
H47A H 0.5950 0.1146 0.2309 0.120 Uiso 1 1 calc R . .
H47B H 0.5893 0.1063 0.3584 0.120 Uiso 1 1 calc R . .
H47C H 0.6396 0.1219 0.3088 0.120 Uiso 1 1 calc R . .
C21 C 0.3185(2) 0.4802(3) 0.3316(6) 0.047(3) Uani 1 1 d . A .
H21A H 0.3326 0.4482 0.2970 0.057 Uiso 1 1 calc R . .
H21B H 0.2908 0.4683 0.3738 0.057 Uiso 1 1 calc R . .
C1 C 0.3059(3) 0.3915(3) 0.0767(6) 0.043(2) Uani 1 1 d . A .
C43 C 0.4291(2) 0.2091(3) 0.2562(6) 0.048(3) Uani 1 1 d . E .
H43A H 0.4210 0.2412 0.2980 0.072 Uiso 1 1 calc R . .
H43B H 0.4233 0.1771 0.3001 0.072 Uiso 1 1 calc R . .
H43C H 0.4097 0.2077 0.1909 0.072 Uiso 1 1 calc R . .
C44 C 0.5050(3) 0.1497(3) 0.1299(6) 0.067(3) Uani 1 1 d . E .
H44A H 0.5373 0.1508 0.1017 0.100 Uiso 1 1 calc R . .
H44B H 0.4826 0.1492 0.0696 0.100 Uiso 1 1 calc R . .
H44C H 0.5008 0.1174 0.1738 0.100 Uiso 1 1 calc R . .
C12 C 0.4736(2) 0.5767(3) -0.0268(8) 0.071(3) Uani 1 1 d . A .
H12A H 0.4817 0.6151 -0.0361 0.085 Uiso 1 1 calc R . .
H12B H 0.5022 0.5553 -0.0420 0.085 Uiso 1 1 calc R . .
C8 C 0.3893(3) 0.5533(3) -0.0718(7) 0.039(2) Uani 1 1 d . A .
C57 C 0.4678(3) 0.4144(3) 0.5427(6) 0.068(3) Uani 1 1 d . . .
H57A H 0.4339 0.4219 0.5478 0.101 Uiso 1 1 calc R . .
H57B H 0.4844 0.4467 0.5187 0.101 Uiso 1 1 calc R . .
H57C H 0.4797 0.4035 0.6137 0.101 Uiso 1 1 calc R . .
C15 C 0.2966(2) 0.5701(3) 0.2774(6) 0.038(2) Uani 1 1 d . A .
C5 C 0.3700(3) 0.3203(3) 0.0757(7) 0.067(3) Uani 1 1 d . A .
H5A H 0.3691 0.2827 0.0498 0.080 Uiso 1 1 calc R B 2
H5B H 0.3890 0.3213 0.1428 0.080 Uiso 1 1 calc R B 2
C51 C 0.4801(2) 0.0953(3) 0.4607(7) 0.064(3) Uani 1 1 d . . .
H51A H 0.4467 0.1051 0.4654 0.097 Uiso 1 1 calc R . .
H51B H 0.4830 0.0565 0.4511 0.097 Uiso 1 1 calc R . .
H51C H 0.4945 0.1137 0.3990 0.097 Uiso 1 1 calc R . .
C17 C 0.2570(3) 0.6698(3) 0.3458(7) 0.079(3) Uani 1 1 d . . .
H17A H 0.2253 0.6536 0.3541 0.095 Uiso 1 1 calc R A .
H17B H 0.2549 0.7084 0.3638 0.095 Uiso 1 1 calc R . .
C9 C 0.3773(3) 0.5148(3) -0.2526(6) 0.070(3) Uani 1 1 d . A .
H9A H 0.3510 0.5091 -0.3040 0.084 Uiso 1 1 calc R . .
H9B H 0.3941 0.4803 -0.2437 0.084 Uiso 1 1 calc R . .
C7 C 0.3880(2) 0.4124(3) 0.0215(7) 0.060(3) Uani 1 1 d . A .
H7A H 0.4027 0.4356 -0.0341 0.072 Uiso 1 1 calc R . .
H7B H 0.4050 0.4184 0.0904 0.072 Uiso 1 1 calc R . .
C33 C 0.0639(3) 0.4927(3) 0.0407(7) 0.075(3) Uani 1 1 d U . .
H33A H 0.0514 0.5264 0.0095 0.090 Uiso 0.50 1 calc PR C 1
H33B H 0.0378 0.4745 0.0791 0.090 Uiso 0.50 1 calc PR C 1
H33C H 0.0384 0.5196 0.0468 0.090 Uiso 0.50 1 d PR C 2
H33D H 0.0504 0.4571 0.0583 0.090 Uiso 0.50 1 d PR C 2
C6 C 0.3932(2) 0.3561(3) -0.0105(7) 0.062(3) Uani 1 1 d . . .
H6A H 0.4271 0.3470 -0.0172 0.075 Uiso 1 1 calc R A .
H6B H 0.3780 0.3501 -0.0814 0.075 Uiso 1 1 calc R . .
C50 C 0.4753(2) 0.0869(3) 0.7082(6) 0.057(3) Uani 1 1 d . . .
H50A H 0.4915 0.0938 0.7767 0.086 Uiso 1 1 calc R . .
H50B H 0.4718 0.0481 0.6980 0.086 Uiso 1 1 calc R . .
H50C H 0.4441 0.1037 0.7096 0.086 Uiso 1 1 calc R . .
C37 C 0.2546(3) 0.3895(3) -0.2223(7) 0.069(3) Uani 1 1 d . A .
H37A H 0.2793 0.3701 -0.1813 0.083 Uiso 1 1 calc R . .
H37B H 0.2236 0.3747 -0.2004 0.083 Uiso 1 1 calc R . .
C3 C 0.2497(3) 0.3284(4) 0.2124(7) 0.082(3) Uani 1 1 d . . .
H3A H 0.2267 0.3013 0.2379 0.098 Uiso 1 1 calc R A .
H3B H 0.2602 0.3498 0.2753 0.098 Uiso 1 1 calc R . .
C39 C 0.2261(3) 0.4107(3) -0.4095(7) 0.067(3) Uani 1 1 d . A .
H39A H 0.2371 0.4116 -0.4854 0.081 Uiso 1 1 calc R . .
H39B H 0.1953 0.3922 -0.4076 0.081 Uiso 1 1 calc R . .
C18 C 0.2924(3) 0.6417(3) 0.4209(7) 0.087(3) Uani 1 1 d . A .
H18A H 0.3213 0.6638 0.4265 0.104 Uiso 1 1 calc R . .
H18B H 0.2786 0.6386 0.4940 0.104 Uiso 1 1 calc R . .
C16 C 0.2747(3) 0.6625(3) 0.2295(8) 0.082(3) Uani 1 1 d . A .
H16A H 0.2522 0.6799 0.1792 0.099 Uiso 1 1 calc R . .
H16B H 0.3056 0.6806 0.2215 0.099 Uiso 1 1 calc R . .
C36 C 0.2377(3) 0.4820(3) -0.2682(7) 0.040(2) Uani 1 1 d . A .
C49 C 0.5705(2) 0.0772(3) 0.5937(7) 0.059(3) Uani 1 1 d . . .
H49A H 0.5894 0.0891 0.6553 0.088 Uiso 1 1 calc R . .
H49B H 0.5879 0.0838 0.5266 0.088 Uiso 1 1 calc R . .
H49C H 0.5640 0.0387 0.6006 0.088 Uiso 1 1 calc R . .
C46 C 0.6234(3) 0.2253(3) 0.4449(9) 0.111(4) Uani 1 1 d U E .
H46A H 0.6205 0.2643 0.4514 0.167 Uiso 1 1 calc R . .
H46B H 0.6568 0.2155 0.4393 0.167 Uiso 1 1 calc R . .
H46C H 0.6096 0.2082 0.5088 0.167 Uiso 1 1 calc R . .
C59 C 0.3955(3) 0.3210(3) 0.6820(6) 0.068(3) Uani 1 1 d . . .
H59A H 0.4234 0.3145 0.7270 0.103 Uiso 1 1 calc R . .
H59B H 0.3675 0.3065 0.7180 0.103 Uiso 1 1 calc R . .
H59C H 0.3915 0.3597 0.6713 0.103 Uiso 1 1 calc R . .
C58 C 0.3532(2) 0.3141(3) 0.4556(7) 0.070(3) Uani 1 1 d . . .
H58A H 0.3522 0.3532 0.4619 0.104 Uiso 1 1 calc R . .
H58B H 0.3231 0.2990 0.4800 0.104 Uiso 1 1 calc R . .
H58C H 0.3586 0.3041 0.3801 0.104 Uiso 1 1 calc R . .
C42 C 0.2190(3) 0.5739(3) -0.3203(7) 0.062(3) Uani 1 1 d . A .
H42A H 0.2450 0.5816 -0.3715 0.074 Uiso 1 1 calc R . .
H42B H 0.2104 0.6078 -0.2839 0.074 Uiso 1 1 calc R . .
C20 C 0.3543(3) 0.5054(3) 0.4071(7) 0.073(3) Uani 1 1 d . . .
H20A H 0.3831 0.5149 0.3663 0.088 Uiso 1 1 calc R A .
H20B H 0.3630 0.4794 0.4641 0.088 Uiso 1 1 calc R . .
C19 C 0.3334(3) 0.5558(3) 0.4587(8) 0.074(3) Uani 1 1 d . A .
H19A H 0.3132 0.5453 0.5204 0.088 Uiso 1 1 calc R . .
H19B H 0.3593 0.5785 0.4869 0.088 Uiso 1 1 calc R . .
N14 N 0.10155(19) 0.5056(3) 0.1184(5) 0.052(2) Uani 1 1 d . A .
C29 C 0.1491(3) 0.5043(3) 0.0872(8) 0.048(2) Uani 1 1 d . A .
C14 C 0.4077(2) 0.5899(3) 0.1037(7) 0.063(3) Uani 1 1 d . A .
H14A H 0.3969 0.5856 0.1793 0.076 Uiso 1 1 calc R . .
H14B H 0.4085 0.6287 0.0873 0.076 Uiso 1 1 calc R . .
C13 C 0.4579(3) 0.5668(4) 0.0930(8) 0.075(3) Uani 1 1 d . . .
H13A H 0.4579 0.5280 0.1095 0.090 Uiso 1 1 calc R A .
H13B H 0.4796 0.5851 0.1436 0.090 Uiso 1 1 calc R . .
C32 C 0.0840(3) 0.5220(4) 0.2252(8) 0.095(4) Uani 1 1 d . . .
H32A H 0.0570 0.4988 0.2454 0.114 Uiso 0.50 1 calc PR D 1
H32B H 0.0724 0.5594 0.2210 0.114 Uiso 0.50 1 calc PR D 1
H32C H 0.0788 0.4901 0.2716 0.114 Uiso 0.50 1 d PR D 2
H32D H 0.0538 0.5417 0.2182 0.114 Uiso 0.50 1 d PR D 2
C45 C 0.5016(3) 0.2722(3) 0.1239(6) 0.061(3) Uani 1 1 d . E .
H45A H 0.5337 0.2724 0.0945 0.091 Uiso 1 1 calc R . .
H45B H 0.4963 0.3053 0.1650 0.091 Uiso 1 1 calc R . .
H45C H 0.4789 0.2700 0.0646 0.091 Uiso 1 1 calc R . .
C60 C 0.3889(3) 0.2114(3) 0.5604(7) 0.073(3) Uani 1 1 d . . .
H60A H 0.4098 0.1956 0.6148 0.109 Uiso 1 1 calc R . .
H60B H 0.3934 0.1930 0.4913 0.109 Uiso 1 1 calc R . .
H60C H 0.3561 0.2075 0.5836 0.109 Uiso 1 1 calc R . .
C55 C 0.5431(2) 0.3578(3) 0.4049(7) 0.072(3) Uani 1 1 d . . .
H55A H 0.5497 0.3270 0.3581 0.108 Uiso 1 1 calc R . .
H55B H 0.5620 0.3552 0.4708 0.108 Uiso 1 1 calc R . .
H55C H 0.5510 0.3911 0.3667 0.108 Uiso 1 1 calc R . .
C54 C 0.4856(3) 0.2194(4) 0.8234(7) 0.122(4) Uani 1 1 d U . .
H54A H 0.4970 0.2376 0.8885 0.183 Uiso 1 1 calc R . .
H54B H 0.4757 0.1828 0.8418 0.183 Uiso 1 1 calc R . .
H54C H 0.4587 0.2392 0.7936 0.183 Uiso 1 1 calc R . .
C35A C 0.0834(5) 0.4921(7) -0.0800(13) 0.055(5) Uani 0.50 1 d PU A 2
H35A H 0.0601 0.4754 -0.1293 0.066 Uiso 0.50 1 calc PR A 2
H35B H 0.0899 0.5291 -0.1051 0.066 Uiso 0.50 1 calc PR A 2
C35B C 0.0811(5) 0.4576(7) -0.0476(14) 0.054(5) Uani 0.50 1 d PU A 1
H35C H 0.0553 0.4512 -0.0999 0.065 Uiso 0.50 1 calc PR A 1
H35D H 0.0908 0.4225 -0.0174 0.065 Uiso 0.50 1 calc PR A 1
C48 C 0.6177(3) 0.2362(3) 0.1946(9) 0.113(4) Uani 1 1 d U E 1
H48A H 0.6043 0.2207 0.1286 0.169 Uiso 1 1 calc R E 1
H48B H 0.6519 0.2309 0.1949 0.169 Uiso 1 1 calc R E 1
H48C H 0.6106 0.2747 0.1971 0.169 Uiso 1 1 calc R E 1
C31A C 0.1261(6) 0.5620(8) 0.2787(16) 0.083(6) Uani 0.50 1 d PU A 2
H31A H 0.1303 0.5954 0.2365 0.099 Uiso 0.50 1 calc PR A 2
H31B H 0.1195 0.5710 0.3551 0.099 Uiso 0.50 1 calc PR A 2
C34A C 0.1242(7) 0.4842(8) -0.1073(16) 0.083(7) Uani 0.50 1 d PU A 1
H34A H 0.1159 0.5200 -0.1358 0.100 Uiso 0.50 1 calc PR A 1
H34B H 0.1355 0.4613 -0.1674 0.100 Uiso 0.50 1 calc PR A 1
C30A C 0.1616(6) 0.5487(7) 0.2684(14) 0.045(5) Uani 0.50 1 d PU A 1
H30A H 0.1866 0.5518 0.3237 0.054 Uiso 0.50 1 calc PR A 1
H30B H 0.1508 0.5853 0.2500 0.054 Uiso 0.50 1 calc PR A 1
C53 C 0.5555(3) 0.2894(3) 0.6931(8) 0.109(4) Uani 1 1 d U . .
H53A H 0.5849 0.2894 0.6514 0.163 Uiso 1 1 calc R . .
H53B H 0.5608 0.3072 0.7627 0.163 Uiso 1 1 calc R . .
H53C H 0.5311 0.3087 0.6529 0.163 Uiso 1 1 calc R . .
C31B C 0.1219(5) 0.5183(6) 0.3136(13) 0.049(5) Uani 0.50 1 d PU A 1
H31C H 0.1108 0.5347 0.3818 0.059 Uiso 0.50 1 calc PR A 1
H31D H 0.1309 0.4806 0.3274 0.059 Uiso 0.50 1 calc PR A 1
C34B C 0.1296(5) 0.4585(6) -0.0767(12) 0.030(4) Uani 0.50 1 d PU A 2
H34C H 0.1235 0.4229 -0.0439 0.036 Uiso 0.50 1 calc PR A 2
H34D H 0.1419 0.4531 -0.1507 0.036 Uiso 0.50 1 calc PR A 2
C30B C 0.1708(6) 0.5225(7) 0.2670(16) 0.056(6) Uani 0.50 1 d PU A 2
H30C H 0.1974 0.5360 0.3111 0.067 Uiso 0.50 1 calc PR A 2
H30D H 0.1625 0.4861 0.2929 0.067 Uiso 0.50 1 calc PR A 2
C52 C 0.5859(3) 0.1815(4) 0.7933(9) 0.137(4) Uani 1 1 d U . .
H52A H 0.5760 0.1453 0.8138 0.205 Uiso 1 1 calc R . .
H52B H 0.5937 0.2020 0.8584 0.205 Uiso 1 1 calc R . .
H52C H 0.6137 0.1794 0.7464 0.205 Uiso 1 1 calc R . .
C61 C 0.1560(3) 0.6458(4) -0.0165(9) 0.135(4) Uani 1 1 d DU . .
H61A H 0.1346 0.6145 -0.0107 0.162 Uiso 1 1 calc R F 2
H61B H 0.1532 0.6666 0.0513 0.162 Uiso 1 1 calc R F 2
C62 C 0.1405(4) 0.6789(5) -0.1050(11) 0.183(5) Uani 1 1 d DU G 2
H62A H 0.1101 0.6957 -0.0852 0.220 Uiso 1 1 calc R G 2
H62B H 0.1348 0.6557 -0.1686 0.220 Uiso 1 1 calc R G 2
N64 N 0.2207(3) 0.7058(3) -0.1227(7) 0.099(3) Uani 1 1 d DU G .
C68 C 0.2986(7) 0.7396(8) -0.1158(19) 0.122(7) Uani 0.50 1 d PU H 2
H68A H 0.2929 0.7456 -0.0379 0.147 Uiso 0.50 1 calc PR H 2
H68B H 0.3215 0.7665 -0.1425 0.147 Uiso 0.50 1 calc PR H 2
C67 C 0.3163(3) 0.6805(4) -0.1385(8) 0.094(3) Uani 1 1 d U . .
H67A H 0.3303 0.7051 -0.0846 0.113 Uiso 0.50 1 calc PR H 1
H67B H 0.3422 0.6586 -0.1687 0.113 Uiso 0.50 1 calc PR H 1
H67C H 0.3160 0.6731 -0.2171 0.113 Uiso 0.50 1 d PR H 2
H67D H 0.3488 0.6755 -0.1112 0.113 Uiso 0.50 1 d PR H 2
C69 C 0.2515(4) 0.7411(5) -0.1822(11) 0.147(4) Uani 1 1 d U . .
H69A H 0.2612 0.7710 -0.1344 0.176 Uiso 0.50 1 calc PR H 1
H69B H 0.2338 0.7567 -0.2435 0.176 Uiso 0.50 1 calc PR H 1
H69C H 0.2386 0.7780 -0.1852 0.176 Uiso 0.50 1 d PR H 2
H69D H 0.2565 0.7279 -0.2567 0.176 Uiso 0.50 1 d PR H 2
N65 N 0.2053(2) 0.6260(3) -0.0266(7) 0.076(2) Uani 1 1 d U A .
C63 C 0.1738(4) 0.7209(5) -0.1351(11) 0.155(4) Uani 1 1 d DU . .
H63A H 0.1683 0.7309 -0.2114 0.185 Uiso 1 1 calc R G 2
H63B H 0.1677 0.7530 -0.0901 0.185 Uiso 1 1 calc R G 2
N66 N 0.2828(2) 0.6437(3) -0.0810(6) 0.067(2) Uani 1 1 d U A .
C70 C 0.2376(3) 0.6572(3) -0.0764(7) 0.056(3) Uani 1 1 d U . .
C68A C 0.2962(7) 0.7130(8) -0.2262(18) 0.105(7) Uani 0.50 1 d PU H 1
H68C H 0.2880 0.6898 -0.2884 0.126 Uiso 0.50 1 calc PR H 1
H68D H 0.3195 0.7400 -0.2507 0.126 Uiso 0.50 1 calc PR H 1

loop_
_atom_site_aniso_label
_atom_site_aniso_U_11
_atom_site_aniso_U_22
_atom_site_aniso_U_33
_atom_site_aniso_U_23
_atom_site_aniso_U_13
_atom_site_aniso_U_12
Zn9 0.0447(5) 0.0324(4) 0.0608(6) -0.0010(6) -0.0144(6) 0.0007(5)
Si1 0.0519(14) 0.0356(14) 0.0516(18) 0.0021(13) -0.0151(12) 0.0044(11)
Zn1 0.0173(11) 0.0251(13) 0.0224(12) 0.0074(14) -0.0054(10) -0.0063(11)
Zn2 0.010(4) 0.026(4) 0.026(4) 0.010(4) 0.000(3) 0.004(3)
Zn3 0.0226(15) 0.0204(15) 0.0377(18) 0.0076(16) -0.0114(15) 0.0033(13)
Zn4 0.006(2) 0.014(3) 0.034(3) 0.012(2) -0.005(2) 0.0020(18)
Zn5 0.017(2) 0.026(2) 0.019(2) 0.002(2) 0.007(2) -0.0063(19)
Zn6 0.019(3) 0.011(3) 0.023(4) 0.008(3) -0.007(3) -0.003(3)
Zn7 0.011(4) 0.018(4) 0.014(5) 0.008(4) -0.003(4) 0.001(4)
Zn8 0.007(3) 0.025(4) 0.046(5) 0.002(4) 0.004(4) -0.005(3)
Li1 0.0173(11) 0.0251(13) 0.0224(12) 0.0074(14) -0.0054(10) -0.0063(11)
Li2 0.010(4) 0.026(4) 0.026(4) 0.010(4) 0.000(3) 0.004(3)
Li3 0.0226(15) 0.0204(15) 0.0377(18) 0.0076(16) -0.0114(15) 0.0033(13)
Li4 0.006(2) 0.014(3) 0.034(3) 0.012(2) -0.005(2) 0.0020(18)
Li5 0.017(2) 0.026(2) 0.019(2) 0.002(2) 0.007(2) -0.0063(19)
Li6 0.019(3) 0.011(3) 0.023(4) 0.008(3) -0.007(3) -0.003(3)
Li7 0.011(4) 0.018(4) 0.014(5) 0.008(4) -0.003(4) 0.001(4)
Li8 0.007(3) 0.025(4) 0.046(5) 0.002(4) 0.004(4) -0.005(3)
C38 0.126(8) 0.046(6) 0.080(7) -0.025(6) 0.036(7) -0.003(6)
Si2 0.0648(16) 0.0412(14) 0.0501(16) 0.0013(14) 0.0010(14) 0.0078(13)
Si4 0.0537(16) 0.0416(14) 0.0645(16) 0.0055(15) -0.0147(14) 0.0038(12)
Si5 0.0433(15) 0.0572(18) 0.136(3) 0.0239(19) 0.0085(18) 0.0093(13)
Si6 0.0501(15) 0.0463(15) 0.0651(17) -0.0067(14) 0.0134(15) 0.0045(13)
Si3 0.130(2) 0.0500(18) 0.084(2) -0.0022(17) -0.067(2) 0.0070(17)
N19 0.026(3) 0.049(4) 0.054(4) -0.015(4) 0.003(3) 0.009(3)
N3 0.043(4) 0.028(4) 0.070(5) 0.019(4) 0.002(4) -0.005(3)
N18 0.063(4) 0.035(4) 0.033(4) 0.000(4) 0.003(3) -0.005(3)
O1 0.043(3) 0.038(3) 0.036(4) 0.009(3) -0.003(2) -0.009(2)
C40 0.082(6) 0.073(6) 0.040(6) 0.027(6) -0.025(5) -0.019(5)
N6 0.021(4) 0.044(4) 0.060(5) 0.012(4) -0.010(3) -0.012(3)
N21 0.063(4) 0.037(4) 0.053(4) 0.002(4) -0.021(4) 0.003(3)
N13 0.034(3) 0.066(5) 0.051(4) 0.005(4) -0.012(4) -0.008(3)
N5 0.051(4) 0.056(4) 0.028(4) -0.005(4) -0.004(4) -0.019(3)
N7 0.062(4) 0.021(4) 0.064(5) 0.003(4) -0.023(4) 0.001(3)
N2 0.028(4) 0.051(4) 0.077(5) 0.024(4) -0.011(4) 0.001(3)
C4 0.055(6) 0.070(6) 0.080(7) 0.029(6) 0.003(5) -0.021(5)
C2 0.047(5) 0.061(6) 0.061(6) 0.031(5) 0.026(5) -0.005(5)
N4 0.042(4) 0.053(4) 0.032(4) 0.011(4) 0.014(4) -0.011(3)
N20 0.045(4) 0.032(3) 0.061(5) -0.001(4) 0.001(4) -0.001(3)
N9 0.046(4) 0.042(4) 0.051(5) -0.004(4) -0.003(4) 0.002(3)
N15 0.037(4) 0.063(5) 0.061(5) 0.003(4) -0.005(4) -0.009(3)
N17 0.061(4) 0.036(4) 0.045(4) 0.010(4) -0.022(3) 0.008(3)
C41 0.084(7) 0.075(7) 0.080(8) 0.023(6) -0.021(6) 0.013(6)
C10 0.077(6) 0.057(6) 0.056(6) 0.010(5) 0.022(5) -0.011(5)
N1 0.016(3) 0.049(4) 0.092(5) 0.011(5) 0.006(4) -0.006(3)
N16 0.082(5) 0.031(4) 0.061(5) -0.007(4) -0.018(4) 0.013(4)
N8 0.065(5) 0.042(4) 0.058(5) 0.010(4) -0.033(4) 0.007(4)
C11 0.038(5) 0.065(6) 0.064(7) 0.016(5) 0.015(5) 0.000(5)
C56 0.053(5) 0.049(5) 0.049(6) 0.000(5) -0.005(5) 0.019(4)
C47 0.068(6) 0.053(6) 0.119(8) 0.017(6) 0.028(6) 0.027(5)
C21 0.045(5) 0.054(6) 0.044(6) 0.012(5) -0.012(5) 0.002(4)
C1 0.044(5) 0.033(5) 0.053(6) 0.014(5) -0.012(5) -0.018(4)
C43 0.060(5) 0.038(5) 0.047(6) -0.005(5) -0.005(4) 0.006(4)
C44 0.081(6) 0.039(5) 0.081(7) -0.004(5) 0.021(6) 0.017(5)
C12 0.037(5) 0.081(6) 0.095(7) 0.024(7) 0.010(6) -0.015(4)
C8 0.029(5) 0.032(5) 0.055(6) 0.012(5) -0.014(5) -0.015(4)
C57 0.118(7) 0.042(6) 0.043(5) -0.005(5) -0.025(5) -0.001(5)
C15 0.037(5) 0.043(6) 0.033(6) 0.004(5) 0.004(4) -0.005(4)
C5 0.072(6) 0.031(5) 0.097(8) 0.005(6) -0.017(6) 0.012(5)
C51 0.059(5) 0.041(5) 0.093(7) 0.010(6) -0.009(6) 0.002(4)
C17 0.090(7) 0.042(6) 0.106(8) -0.010(6) 0.035(7) -0.003(5)
C9 0.077(6) 0.073(7) 0.059(7) 0.022(6) 0.002(5) -0.023(5)
C7 0.041(5) 0.049(5) 0.091(8) 0.028(5) -0.005(5) 0.005(4)
C33 0.052(5) 0.075(5) 0.098(6) 0.004(5) -0.001(5) 0.005(4)
C6 0.047(5) 0.071(6) 0.069(7) 0.009(6) 0.004(5) 0.022(5)
C50 0.052(5) 0.047(5) 0.072(6) 0.008(5) -0.004(5) 0.011(4)
C37 0.076(7) 0.067(7) 0.065(7) 0.010(6) -0.016(5) -0.010(5)
C3 0.083(7) 0.086(7) 0.077(7) 0.017(7) 0.014(6) -0.058(5)
C39 0.078(6) 0.071(7) 0.052(6) 0.007(6) -0.013(5) -0.004(5)
C18 0.167(9) 0.052(6) 0.042(7) -0.003(5) -0.005(6) 0.015(6)
C16 0.112(7) 0.047(6) 0.088(8) -0.006(6) -0.027(7) 0.003(6)
C36 0.043(5) 0.041(6) 0.035(6) 0.007(5) 0.005(4) -0.008(4)
C49 0.058(5) 0.045(5) 0.073(6) 0.023(5) -0.009(5) -0.003(4)
C46 0.048(5) 0.086(7) 0.200(13) -0.001(8) -0.017(8) 0.014(5)
C59 0.089(7) 0.065(6) 0.051(6) 0.004(5) 0.012(5) 0.001(5)
C58 0.052(5) 0.080(6) 0.077(7) 0.008(6) 0.001(6) 0.015(4)
C42 0.076(6) 0.039(6) 0.070(7) 0.003(5) -0.024(5) 0.010(5)
C20 0.071(6) 0.067(6) 0.082(7) 0.017(6) -0.039(5) 0.015(5)
C19 0.098(6) 0.065(6) 0.058(6) 0.002(6) -0.026(6) 0.007(5)
N14 0.023(4) 0.068(5) 0.065(5) 0.003(5) -0.005(4) 0.007(4)
C29 0.033(5) 0.034(5) 0.078(7) 0.007(6) -0.003(5) 0.000(4)
C14 0.047(5) 0.078(6) 0.065(6) -0.006(6) -0.006(5) -0.018(5)
C13 0.055(6) 0.087(7) 0.083(7) 0.003(6) -0.021(6) -0.025(5)
C32 0.039(6) 0.161(11) 0.086(8) -0.008(8) 0.006(6) 0.031(6)
C45 0.078(6) 0.046(5) 0.058(6) -0.001(5) 0.002(5) 0.020(5)
C60 0.076(6) 0.053(6) 0.090(8) 0.009(6) 0.013(6) 0.005(5)
C55 0.061(6) 0.044(5) 0.111(8) 0.019(6) -0.028(5) -0.018(5)
C54 0.194(11) 0.119(9) 0.053(7) -0.016(7) -0.035(8) 0.009(8)
C35A 0.061(8) 0.048(8) 0.058(8) -0.013(7) -0.012(6) 0.000(7)
C35B 0.052(7) 0.062(8) 0.050(8) 0.003(7) -0.019(7) -0.016(6)
C48 0.032(5) 0.079(7) 0.227(12) 0.070(8) 0.035(7) 0.015(5)
C31A 0.083(9) 0.088(9) 0.077(9) 0.003(7) 0.005(7) 0.006(7)
C34A 0.078(9) 0.085(9) 0.086(9) 0.002(7) -0.001(7) -0.011(7)
C30A 0.048(8) 0.045(8) 0.043(8) -0.004(7) -0.001(6) -0.002(7)
C53 0.175(9) 0.043(6) 0.108(8) -0.015(6) -0.085(8) 0.000(6)
C31B 0.047(7) 0.047(8) 0.055(8) 0.000(7) 0.012(6) 0.001(6)
C34B 0.028(7) 0.036(7) 0.026(8) -0.008(6) -0.003(6) 0.002(6)
C30B 0.055(8) 0.054(9) 0.058(9) 0.002(7) 0.007(7) 0.001(7)
C52 0.175(9) 0.070(7) 0.166(10) -0.007(7) -0.150(8) 0.017(7)
C61 0.106(6) 0.155(6) 0.143(7) 0.011(5) -0.007(6) 0.020(5)
C62 0.170(7) 0.190(7) 0.190(8) 0.023(6) -0.005(6) 0.037(6)
N64 0.108(5) 0.089(5) 0.100(6) 0.000(5) -0.002(5) 0.020(4)
C68 0.137(9) 0.107(9) 0.124(10) 0.001(8) 0.019(8) -0.017(7)
C67 0.112(6) 0.080(6) 0.091(6) 0.005(5) 0.001(6) -0.012(5)
C69 0.170(7) 0.113(7) 0.158(8) 0.029(7) 0.014(7) 0.023(6)
N65 0.066(4) 0.072(4) 0.090(5) 0.015(5) -0.010(4) 0.016(4)
C63 0.158(7) 0.156(7) 0.150(7) 0.015(6) 0.008(6) 0.048(6)
N66 0.069(4) 0.060(4) 0.073(5) 0.011(4) -0.006(4) -0.017(4)
C70 0.074(6) 0.040(5) 0.053(6) -0.001(4) -0.012(5) 0.003(5)
C68A 0.105(9) 0.110(9) 0.101(10) 0.012(8) -0.002(7) -0.011(7)

loop_
_atom_type_symbol
_atom_type_description
_atom_type_scat_dispersion_real
_atom_type_scat_dispersion_imag
_atom_type_scat_source
C C 0.0033 0.0016 'International Tables Vol C Tables 4.2.6.8 and 6.1.1.4'
H H 0.0000 0.0000 'International Tables Vol C Tables 4.2.6.8 and 6.1.1.4'
Li Li -0.0003 0.0001 'International Tables Vol C Tables 4.2.6.8 and 6.1.1.4'
N N 0.0061 0.0033 'International Tables Vol C Tables 4.2.6.8 and 6.1.1.4'
O O 0.0106 0.0060 'International Tables Vol C Tables 4.2.6.8 and 6.1.1.4'
Si Si 0.0817 0.0704 'International Tables Vol C Tables 4.2.6.8 and 6.1.1.4'
Zn Zn 0.2839 1.4301 'International Tables Vol C Tables 4.2.6.8 and 6.1.1.4'

loop_
_geom_angle_atom_site_label_1
_geom_angle_atom_site_label_2
_geom_angle_atom_site_label_3
_geom_angle
N19 Zn9 N20 118.6(2)
N19 Zn9 N21 119.3(2)
N20 Zn9 N21 122.0(2)
N20 Si1 C57 114.4(3)
N20 Si1 C55 111.6(3)
C57 Si1 C55 108.1(4)
N20 Si1 C56 114.7(3)
C57 Si1 C56 102.3(3)
C55 Si1 C56 105.0(4)
O1 Zn1 N17 102.7(2)
O1 Zn1 N5 98.9(2)
N17 Zn1 N5 118.0(3)
O1 Zn1 N2 97.8(2)
N17 Zn1 N2 119.1(3)
N5 Zn1 N2 114.4(2)
O1 Zn1 Zn4 55.40(16)
N17 Zn1 Zn4 59.8(2)
N5 Zn1 Zn4 148.4(2)
N2 Zn1 Zn4 89.30(19)
O1 Zn1 Zn2 56.18(19)
N17 Zn1 Zn2 94.3(2)
N5 Zn1 Zn2 54.0(2)
N2 Zn1 Zn2 142.8(2)
Zn4 Zn1 Zn2 94.44(19)
O1 Zn1 Zn5 53.55(16)
N17 Zn1 Zn5 147.2(2)
N5 Zn1 Zn5 90.3(2)
N2 Zn1 Zn5 53.73(18)
Zn4 Zn1 Zn5 87.41(14)
Zn2 Zn1 Zn5 89.4(2)
N66 Zn2 N5 121.2(4)
N66 Zn2 O1 99.6(3)
N5 Zn2 O1 98.1(3)
N66 Zn2 N16 118.6(4)
N5 Zn2 N16 114.9(4)
O1 Zn2 N16 95.1(3)
N66 Zn2 Zn3 90.8(3)
N5 Zn2 Zn3 142.5(3)
O1 Zn2 Zn3 54.13(19)
N16 Zn2 Zn3 53.1(2)
N66 Zn2 Zn1 147.3(4)
N5 Zn2 Zn1 55.8(2)
O1 Zn2 Zn1 53.48(19)
N16 Zn2 Zn1 85.3(3)
Zn3 Zn2 Zn1 86.7(2)
N66 Zn2 Zn6 57.4(3)
N5 Zn2 Zn6 90.6(3)
O1 Zn2 Zn6 55.3(2)
N16 Zn2 Zn6 144.5(3)
Zn3 Zn2 Zn6 91.5(2)
Zn1 Zn2 Zn6 90.0(3)
N16 Zn3 O1 100.9(2)
N16 Zn3 N65 119.4(3)
O1 Zn3 N65 98.6(3)
N16 Zn3 N15 115.7(3)
O1 Zn3 N15 98.2(2)
N65 Zn3 N15 117.4(3)
N16 Zn3 Zn2 58.3(3)
O1 Zn3 Zn2 56.3(2)
N65 Zn3 Zn2 88.8(3)
N15 Zn3 Zn2 147.3(2)
N16 Zn3 Zn7 147.8(3)
O1 Zn3 Zn7 54.1(2)
N65 Zn3 Zn7 55.5(3)
N15 Zn3 Zn7 90.1(3)
Zn2 Zn3 Zn7 89.5(3)
N16 Zn3 Zn4 92.1(2)
O1 Zn3 Zn4 54.10(17)
N65 Zn3 Zn4 143.3(3)
N15 Zn3 Zn4 54.2(2)
Zn2 Zn3 Zn4 93.09(19)
Zn7 Zn3 Zn4 87.8(2)
N1 Zn4 O1 100.4(3)
N1 Zn4 N15 126.2(3)
O1 Zn4 N15 97.7(3)
N1 Zn4 N17 115.1(3)
O1 Zn4 N17 96.3(3)
N15 Zn4 N17 112.6(3)
N1 Zn4 Zn8 60.7(3)
O1 Zn4 Zn8 55.5(2)
N15 Zn4 Zn8 91.1(3)
N17 Zn4 Zn8 146.4(3)
N1 Zn4 Zn1 90.1(2)
O1 Zn4 Zn1 54.02(16)
N15 Zn4 Zn1 139.6(3)
N17 Zn4 Zn1 53.22(19)
Zn8 Zn4 Zn1 93.2(2)
N1 Zn4 Zn3 149.5(3)
O1 Zn4 Zn3 53.31(16)
N15 Zn4 Zn3 54.4(2)
N17 Zn4 Zn3 86.0(2)
Zn8 Zn4 Zn3 89.3(2)
Zn1 Zn4 Zn3 85.46(15)
N7 Zn5 O1 98.6(3)
N7 Zn5 N4 121.2(3)
O1 Zn5 N4 95.6(2)
N7 Zn5 N2 125.0(3)
O1 Zn5 N2 94.6(2)
N4 Zn5 N2 110.1(3)
N7 Zn5 Zn6 88.9(2)
O1 Zn5 Zn6 56.4(2)
N4 Zn5 Zn6 54.5(2)
N2 Zn5 Zn6 140.2(3)
N7 Zn5 Zn8 57.6(3)
O1 Zn5 Zn8 53.2(2)
N4 Zn5 Zn8 144.1(3)
N2 Zn5 Zn8 91.7(3)
Zn6 Zn5 Zn8 90.5(2)
N7 Zn5 Zn1 143.7(3)
O1 Zn5 Zn1 50.67(15)
N4 Zn5 Zn1 85.1(2)
N2 Zn5 Zn1 52.85(19)
Zn6 Zn5 Zn1 87.73(19)
Zn8 Zn5 Zn1 86.3(2)
N4 Zn6 N8 124.2(4)
N4 Zn6 O1 97.5(3)
N8 Zn6 O1 98.2(3)
N4 Zn6 N66 116.4(3)
N8 Zn6 N66 115.2(3)
O1 Zn6 N66 94.8(3)
N4 Zn6 Zn5 57.3(2)
N8 Zn6 Zn5 90.0(3)
O1 Zn6 Zn5 55.96(19)
N66 Zn6 Zn5 145.0(3)
N4 Zn6 Zn7 145.2(4)
N8 Zn6 Zn7 55.0(3)
O1 Zn6 Zn7 53.0(3)
N66 Zn6 Zn7 87.1(3)
Zn5 Zn6 Zn7 88.5(3)
N4 Zn6 Zn2 87.9(3)
N8 Zn6 Zn2 142.4(3)
O1 Zn6 Zn2 54.4(2)
N66 Zn6 Zn2 52.3(3)
Zn5 Zn6 Zn2 92.8(3)
Zn7 Zn6 Zn2 87.5(3)
O1 Zn7 N65 98.4(4)
O1 Zn7 N8 101.0(4)
N65 Zn7 N8 117.2(5)
O1 Zn7 N13 97.0(4)
N65 Zn7 N13 116.7(5)
N8 Zn7 N13 119.1(5)
O1 Zn7 Zn8 55.4(3)
N65 Zn7 Zn8 144.8(5)
N8 Zn7 Zn8 92.6(4)
N13 Zn7 Zn8 53.7(3)
O1 Zn7 Zn3 54.4(2)
N65 Zn7 Zn3 55.0(3)
N8 Zn7 Zn3 146.6(4)
N13 Zn7 Zn3 88.8(4)
Zn8 Zn7 Zn3 89.8(4)
O1 Zn7 Zn6 56.3(3)
N65 Zn7 Zn6 91.4(4)
N8 Zn7 Zn6 55.2(3)
N13 Zn7 Zn6 145.0(4)
Zn8 Zn7 Zn6 91.3(3)
Zn3 Zn7 Zn6 91.5(3)
N13 Zn8 O1 101.6(3)
N13 Zn8 N7 119.3(4)
O1 Zn8 N7 96.7(3)
N13 Zn8 N1 119.1(4)
O1 Zn8 N1 96.1(3)
N7 Zn8 N1 115.6(3)
N13 Zn8 Zn4 90.3(3)
O1 Zn8 Zn4 56.7(2)
N7 Zn8 Zn4 145.0(3)
N1 Zn8 Zn4 54.0(3)
N13 Zn8 Zn7 59.6(3)
O1 Zn8 Zn7 55.4(3)
N7 Zn8 Zn7 87.5(4)
N1 Zn8 Zn7 146.5(4)
Zn4 Zn8 Zn7 93.1(3)
N13 Zn8 Zn5 149.2(3)
O1 Zn8 Zn5 56.11(19)
N7 Zn8 Zn5 52.3(2)
N1 Zn8 Zn5 86.7(2)
Zn4 Zn8 Zn5 92.8(2)
Zn7 Zn8 Zn5 89.7(3)
C37 C38 C39 112.0(7)
N20 Si2 C60 112.0(3)
N20 Si2 C58 112.4(3)
C60 Si2 C58 104.3(3)
N20 Si2 C59 114.4(3)
C60 Si2 C59 108.3(4)
C58 Si2 C59 104.7(4)
N21 Si4 C51 112.7(3)
N21 Si4 C50 112.2(3)
C51 Si4 C50 106.2(3)
N21 Si4 C49 114.0(3)
C51 Si4 C49 106.2(3)
C50 Si4 C49 104.7(3)
N19 Si5 C47 113.6(3)
N19 Si5 C46 111.2(3)
C47 Si5 C46 106.2(4)
N19 Si5 C48 111.5(3)
C47 Si5 C48 105.4(4)
C46 Si5 C48 108.6(4)
N19 Si6 C43 111.9(3)
N19 Si6 C45 112.7(3)
C43 Si6 C45 106.9(3)
N19 Si6 C44 112.6(3)
C43 Si6 C44 106.0(3)
C45 Si6 C44 106.3(3)
N21 Si3 C52 114.7(4)
N21 Si3 C53 112.4(4)
C52 Si3 C53 106.6(4)
N21 Si3 C54 112.3(4)
C52 Si3 C54 103.3(5)
C53 Si3 C54 106.8(4)
Si6 N19 Si5 121.5(4)
Si6 N19 Zn9 119.2(3)
Si5 N19 Zn9 119.3(3)
C1 N3 C4 123.0(6)
C1 N3 C5 122.9(6)
C4 N3 C5 113.7(6)
C15 N18 C18 124.1(6)
C15 N18 C19 122.3(6)
C18 N18 C19 113.2(6)
Zn1 O1 Zn7 177.6(4)
Zn1 O1 Zn8 112.5(3)
Zn7 O1 Zn8 69.2(3)
Zn1 O1 Zn3 106.1(2)
Zn7 O1 Zn3 71.6(3)
Zn8 O1 Zn3 108.9(3)
Zn1 O1 Zn4 70.58(19)
Zn7 O1 Zn4 109.1(3)
Zn8 O1 Zn4 67.8(3)
Zn3 O1 Zn4 72.6(2)
Zn1 O1 Zn2 70.3(2)
Zn7 O1 Zn2 107.9(3)
Zn8 O1 Zn2 177.1(3)
Zn3 O1 Zn2 69.6(2)
Zn4 O1 Zn2 113.5(3)
N9 C40 C41 110.6(6)
C8 N6 C12 121.1(6)
C8 N6 C11 125.2(6)
C12 N6 C11 113.4(6)
Si3 N21 Si4 123.1(4)
Si3 N21 Zn9 118.0(3)
Si4 N21 Zn9 118.8(3)
C29 N13 C34B 116.2(8)
C29 N13 C34A 117.6(9)
C29 N13 Zn8 120.5(5)
C34B N13 Zn8 111.2(7)
C34A N13 Zn8 121.2(8)
C29 N13 Zn7 111.2(6)
C34B N13 Zn7 122.2(8)
C34A N13 Zn7 100.5(8)
Zn8 N13 Zn7 66.7(3)
C8 N5 C14 116.2(6)
C8 N5 Zn2 114.1(5)
C14 N5 Zn2 113.4(5)
C8 N5 Zn1 115.3(5)
C14 N5 Zn1 119.3(5)
Zn2 N5 Zn1 70.2(3)
C36 N7 C37 114.6(6)
C36 N7 Zn5 121.3(5)
C37 N7 Zn5 117.7(5)
C36 N7 Zn8 114.9(5)
C37 N7 Zn8 109.3(5)
Zn5 N7 Zn8 70.2(3)
C1 N2 C7 119.1(6)
C1 N2 Zn1 113.8(5)
C7 N2 Zn1 114.5(4)
C1 N2 Zn5 113.1(5)
C7 N2 Zn5 114.5(5)
Zn1 N2 Zn5 73.4(2)
N3 C4 C3 110.3(6)
N1 C2 C3 110.1(6)
C8 N4 C9 118.3(6)
C8 N4 Zn6 116.1(5)
C9 N4 Zn6 118.2(5)
C8 N4 Zn5 118.6(5)
C9 N4 Zn5 107.1(5)
Zn6 N4 Zn5 68.2(2)
Si1 N20 Si2 122.1(3)
Si1 N20 Zn9 120.3(3)
Si2 N20 Zn9 117.6(3)
C36 N9 C39 122.0(7)
C36 N9 C40 124.6(6)
C39 N9 C40 113.1(6)
C30B N15 C29 116.8(10)
C29 N15 C30A 112.8(8)
C30B N15 Zn4 111.6(9)
C29 N15 Zn4 114.9(5)
C30A N15 Zn4 128.9(7)
C30B N15 Zn3 120.8(9)
C29 N15 Zn3 113.1(5)
C30A N15 Zn3 105.5(7)
Zn4 N15 Zn3 71.3(2)
C15 N17 C21 118.3(6)
C15 N17 Zn1 114.3(5)
C21 N17 Zn1 118.8(5)
C15 N17 Zn4 114.8(5)
C21 N17 Zn4 113.2(4)
Zn1 N17 Zn4 67.0(2)
C42 C41 C40 109.1(7)
C11 C10 C9 108.7(6)
C1 N1 C2 116.6(6)
C1 N1 Zn4 117.9(5)
C2 N1 Zn4 117.6(5)
C1 N1 Zn8 117.3(5)
C2 N1 Zn8 111.9(4)
Zn4 N1 Zn8 65.3(3)
C15 N16 C16 117.4(7)
C15 N16 Zn3 117.7(5)
C16 N16 Zn3 115.1(5)
C15 N16 Zn2 117.0(5)
C16 N16 Zn2 111.9(6)
Zn3 N16 Zn2 68.5(3)
C36 N8 C42 118.5(7)
C36 N8 Zn7 112.6(6)
C42 N8 Zn7 116.7(5)
C36 N8 Zn6 115.0(5)
C42 N8 Zn6 114.9(5)
Zn7 N8 Zn6 69.8(3)
N6 C11 C10 111.5(6)
N17 C21 C20 111.5(6)
N1 C1 N2 117.7(6)
N1 C1 N3 122.8(6)
N2 C1 N3 119.5(6)
N6 C12 C13 112.3(6)
N5 C8 N4 119.2(6)
N5 C8 N6 123.3(7)
N4 C8 N6 117.4(7)
N18 C15 N17 121.2(7)
N18 C15 N16 121.1(7)
N17 C15 N16 117.6(7)
N3 C5 C6 110.4(6)
C16 C17 C18 107.5(7)
N4 C9 C10 109.9(6)
C6 C7 N2 112.3(6)
N14 C33 C35B 111.8(8)
N14 C33 C35A 111.3(8)
C7 C6 C5 108.9(7)
C38 C37 N7 112.4(7)
C2 C3 C4 108.5(7)
N9 C39 C38 110.7(7)
N18 C18 C17 111.5(7)
N16 C16 C17 112.4(7)
N7 C36 N8 115.7(7)
N7 C36 N9 125.3(7)
N8 C36 N9 119.0(7)
N8 C42 C41 111.8(6)
C21 C20 C19 109.8(6)
N18 C19 C20 112.0(7)
C29 N14 C32 125.4(7)
C29 N14 C33 120.8(7)
C32 N14 C33 113.7(6)
N13 C29 N15 117.0(7)
N13 C29 N14 123.7(7)
N15 C29 N14 119.4(8)
N5 C14 C13 112.5(7)
C14 C13 C12 106.5(7)
N14 C32 C31B 112.7(8)
N14 C32 C31A 106.1(9)
C34B C35A C33 105.8(11)
C33 C35B C34A 110.7(13)
C30B C31A C32 99.1(12)
C35B C34A N13 102.7(13)
C31B C30A N15 112.6(12)
C30A C31B C32 103.6(12)
N13 C34B C35A 107.2(11)
N15 C30B C31A 108.5(14)
C62 C61 N65 114.4(9)
C61 C62 C63 114.2(11)
C63 N64 C70 126.5(9)
C63 N64 C69 111.0(9)
C70 N64 C69 121.4(8)
C69 C68 C67 101.4(14)
C68A C67 N66 116.4(11)
C68A C67 C68 59.7(11)
N66 C67 C68 106.6(10)
N64 C69 C68A 113.5(11)
N64 C69 C68 103.5(11)
C68A C69 C68 58.4(11)
C70 N65 C61 119.0(7)
C70 N65 Zn3 116.3(6)
C61 N65 Zn3 117.1(6)
C70 N65 Zn7 109.8(6)
C61 N65 Zn7 114.7(6)
Zn3 N65 Zn7 69.4(3)
N64 C63 C62 113.4(10)
C70 N66 C67 118.4(7)
C70 N66 Zn2 117.1(6)
C67 N66 Zn2 119.2(6)
C70 N66 Zn6 110.6(5)
C67 N66 Zn6 109.9(5)
Zn2 N66 Zn6 70.3(3)
N66 C70 N65 121.9(8)
N66 C70 N64 121.6(8)
N65 C70 N64 116.4(8)
C67 C68A C69 107.8(15)

loop_
_geom_bond_atom_site_label_1
_geom_bond_atom_site_label_2
_geom_bond_distance
Zn9 N19 1.964(6)
Zn9 N20 1.978(5)
Zn9 N21 1.984(6)
Si1 N20 1.682(5)
Si1 C57 1.860(7)
Si1 C55 1.864(7)
Si1 C56 1.894(7)
Zn1 O1 1.983(5)
Zn1 N17 2.011(6)
Zn1 N5 2.042(6)
Zn1 N2 2.066(6)
Zn1 Zn4 2.311(4)
Zn1 Zn2 2.323(6)
Zn1 Zn5 2.485(4)
Zn2 N66 1.993(9)
Zn2 N5 1.997(8)
Zn2 O1 2.050(7)
Zn2 N16 2.112(9)
Zn2 Zn3 2.309(6)
Zn2 Zn6 2.371(8)
Zn3 N16 1.986(7)
Zn3 O1 1.996(5)
Zn3 N65 2.039(8)
Zn3 N15 2.040(6)
Zn3 Zn7 2.330(9)
Zn3 Zn4 2.376(5)
Zn4 N1 1.990(7)
Zn4 O1 2.017(6)
Zn4 N15 2.035(7)
Zn4 N17 2.169(7)
Zn4 Zn8 2.235(8)
Zn5 N7 1.970(7)
Zn5 O1 2.062(5)
Zn5 N4 2.086(6)
Zn5 N2 2.090(7)
Zn5 Zn6 2.301(6)
Zn5 Zn8 2.344(6)
Zn6 N4 2.017(7)
Zn6 N8 2.057(8)
Zn6 O1 2.072(7)
Zn6 N66 2.122(8)
Zn6 Zn7 2.350(9)
Zn7 O1 1.989(9)
Zn7 N65 2.052(11)
Zn7 N8 2.053(11)
Zn7 N13 2.121(10)
Zn7 Zn8 2.261(10)
Zn8 N13 1.983(7)
Zn8 O1 1.990(7)
Zn8 N7 2.104(9)
Zn8 N1 2.146(9)
C38 C37 1.467(11)
C38 C39 1.499(10)
Si2 N20 1.723(6)
Si2 C60 1.888(7)
Si2 C58 1.888(7)
Si2 C59 1.891(8)
Si4 N21 1.703(6)
Si4 C51 1.878(8)
Si4 C50 1.889(7)
Si4 C49 1.896(6)
Si5 N19 1.711(5)
Si5 C47 1.876(7)
Si5 C46 1.879(10)
Si5 C48 1.880(9)
Si6 N19 1.684(6)
Si6 C43 1.866(7)
Si6 C45 1.870(7)
Si6 C44 1.871(7)
Si3 N21 1.668(6)
Si3 C52 1.882(8)
Si3 C53 1.888(8)
Si3 C54 1.890(10)
N3 C1 1.376(8)
N3 C4 1.438(8)
N3 C5 1.457(8)
N18 C15 1.341(9)
N18 C18 1.455(9)
N18 C19 1.457(9)
C40 N9 1.454(8)
C40 C41 1.528(10)
N6 C8 1.382(8)
N6 C12 1.457(9)
N6 C11 1.458(9)
N13 C29 1.320(10)
N13 C34B 1.440(15)
N13 C34A 1.605(19)
N5 C8 1.340(9)
N5 C14 1.446(9)
N7 C36 1.323(9)
N7 C37 1.497(9)
N2 C1 1.347(8)
N2 C7 1.474(8)
C4 C3 1.528(10)
C2 N1 1.467(8)
C2 C3 1.518(10)
N4 C8 1.349(8)
N4 C9 1.458(9)
N9 C36 1.373(9)
N9 C39 1.444(9)
N15 C30B 1.343(19)
N15 C29 1.365(9)
N15 C30A 1.602(17)
N17 C15 1.343(8)
N17 C21 1.421(8)
C41 C42 1.483(10)
C10 C11 1.489(10)
C10 C9 1.511(10)
N1 C1 1.332(8)
N16 C15 1.351(9)
N16 C16 1.467(9)
N8 C36 1.351(9)
N8 C42 1.426(9)
C21 C20 1.484(9)
C12 C13 1.537(12)
C5 C6 1.508(10)
C17 C16 1.504(11)
C17 C18 1.505(10)
C7 C6 1.436(9)
C33 N14 1.442(9)
C33 C35B 1.453(17)
C33 C35A 1.561(16)
C20 C19 1.499(10)
N14 C29 1.373(8)
N14 C32 1.442(10)
C14 C13 1.509(9)
C32 C31B 1.506(16)
C32 C31A 1.658(19)
C35A C34B 1.52(2)
C35B C34A 1.54(2)
C31A C30B 1.58(2)
C30A C31B 1.44(2)
C61 C62 1.410(12)
C61 N65 1.458(10)
C62 C63 1.429(12)
N64 C63 1.364(10)
N64 C70 1.395(10)
N64 C69 1.412(12)
C68 C69 1.54(2)
C68 C67 1.55(2)
C67 C68A 1.44(2)
C67 N66 1.470(10)
C69 C68A 1.52(2)
N65 C70 1.324(9)
N66 C70 1.299(9)
